data_4334074
loop_
_publ_author_name
'Daniel J. Hutchinson'
'Lyall R. Hanton'
'Stephen C. Moratti'

_publ_contact_author 'Hanton, Lyall R.'
_publ_contact_author_email lhanton@Chemistry.otago.ac.nz
_publ_section_title
;
 Influence of Terminal Acryloyl Arms on the Coordination Chemistry of a
 Ditopic Pyrimidine-Hydrazone Ligand: Comparison of Pb(II), Zn(II),
 Cu(II), and Ag(I) Complexes
;
_journal_name_full 'Inorganic Chemistry'
_journal_page_first 2716
_journal_page_last 2728
_journal_paper_doi 10.1021/ic3027978
_journal_volume 52
_journal_year 2013
_chemical_formula_moiety 'C33 H35 Cl Cu2 N11 O8, 3(Cl O4)'
_chemical_formula_sum 'C33 H35 Cl4 Cu2 N11 O20'
_chemical_formula_weight 1174.60
_chemical_name_systematic
;
 ?
;
_space_group_IT_number 2
_symmetry_cell_setting triclinic
_symmetry_space_group_name_Hall '-P 1'
_symmetry_space_group_name_H-M 'P -1'
_atom_sites_solution_hydrogens geom
_atom_sites_solution_primary direct
_atom_sites_solution_secondary difmap
_audit_creation_method SHELXL-97
_cell_angle_alpha 111.517(10)
_cell_angle_beta 103.767(11)
_cell_angle_gamma 104.831(11)
_cell_formula_units_Z 2
_cell_length_a 12.742(4)
_cell_length_b 14.056(4)
_cell_length_c 15.538(4)
_cell_measurement_reflns_used 5340
_cell_measurement_temperature 90(2)
_cell_measurement_theta_max 25.542
_cell_measurement_theta_min 2.499
_cell_volume 2326.1(12)
_computing_cell_refinement 'Bruker SMART'
_computing_data_collection 'Bruker SMART'
_computing_data_reduction 'Bruker SAINT'
_computing_molecular_graphics 'Bruker SHELXTL'
_computing_publication_material 'Bruker SHELXTL'
_computing_structure_refinement 'SHELXL-97 (Sheldrick, 1997)'
_computing_structure_solution 'SIR97 (Altomare et al., 1999)'
_diffrn_ambient_temperature 90(2)
_diffrn_measured_fraction_theta_full 0.945
_diffrn_measured_fraction_theta_max 0.945
_diffrn_measurement_device_type 'Bruker APEXII CCD area detector'
_diffrn_measurement_method 'phi and omega scans'
_diffrn_radiation_monochromator graphite
_diffrn_radiation_source 'fine-focus sealed tube'
_diffrn_radiation_type MoK\a
_diffrn_radiation_wavelength 0.71069
_diffrn_reflns_av_R_equivalents 0.0361
_diffrn_reflns_av_sigmaI/netI 0.0376
_diffrn_reflns_limit_h_max 15
_diffrn_reflns_limit_h_min -15
_diffrn_reflns_limit_k_max 17
_diffrn_reflns_limit_k_min -16
_diffrn_reflns_limit_l_max 18
_diffrn_reflns_limit_l_min -18
_diffrn_reflns_number 32463
_diffrn_reflns_theta_full 25.50
_diffrn_reflns_theta_max 25.50
_diffrn_reflns_theta_min 2.38
_diffrn_standards_number 0
_exptl_absorpt_coefficient_mu 1.233
_exptl_absorpt_correction_T_max 0.929
_exptl_absorpt_correction_T_min 0.801
_exptl_absorpt_correction_type multi-scan
_exptl_absorpt_process_details 'SADABS (Bruker, 2004)'
_exptl_crystal_colour 'dark green'
_exptl_crystal_density_diffrn 1.677
_exptl_crystal_description plate
_exptl_crystal_F_000 1192
_exptl_crystal_size_max 0.59
_exptl_crystal_size_mid 0.15
_exptl_crystal_size_min 0.06
_refine_diff_density_max 1.698
_refine_diff_density_min -0.878
_refine_diff_density_rms 0.098
_refine_ls_extinction_method none
_refine_ls_goodness_of_fit_ref 1.116
_refine_ls_hydrogen_treatment constr
_refine_ls_matrix_type full
_refine_ls_number_parameters 758
_refine_ls_number_reflns 8188
_refine_ls_number_restraints 54
_refine_ls_restrained_S_all 1.115
_refine_ls_R_factor_all 0.0681
_refine_ls_R_factor_gt 0.0549
_refine_ls_shift/su_max 0.001
_refine_ls_shift/su_mean 0.000
_refine_ls_structure_factor_coef Fsqd
_refine_ls_weighting_details 'calc w=1/[\s^2^(Fo^2^)+(0.0771P)^2^+4.5682P] where P=(Fo^2^+2Fc^2^)/3'
_refine_ls_weighting_scheme calc
_refine_ls_wR_factor_gt 0.1464
_refine_ls_wR_factor_ref 0.1540
_reflns_number_gt 6580
_reflns_number_total 8188
_reflns_threshold_expression >2\s(I)
_cod_data_source_file ic3027978_si_001_7.cif
_cod_data_source_block Complex_6(dh210)
_cod_original_sg_symbol_H-M 'P -1 '
_cod_database_code 4334074

loop_
_symmetry_equiv_pos_as_xyz
'x, y, z'
'-x, -y, -z'

loop_
_atom_site_label
_atom_site_type_symbol
_atom_site_fract_x
_atom_site_fract_y
_atom_site_fract_z
_atom_site_U_iso_or_equiv
_atom_site_adp_type
_atom_site_occupancy
_atom_site_symmetry_multiplicity
_atom_site_calc_flag
_atom_site_refinement_flags
_atom_site_disorder_assembly
_atom_site_disorder_group
C5 C 0.1219(4) 0.1718(4) 0.2328(3) 0.0292(10) Uani 1 1 d . . .
C6 C 0.0345(4) 0.1330(4) 0.1400(4) 0.0363(11) Uani 1 1 d . . .
H6 H 0.0391 0.1743 0.1051 0.044 Uiso 1 1 calc R . .
C7 C -0.0576(4) 0.0348(4) 0.1006(3) 0.0367(11) Uani 1 1 d . . .
H7 H -0.1153 0.0089 0.0388 0.044 Uiso 1 1 calc R . .
C8 C -0.0642(4) -0.0261(4) 0.1537(3) 0.0301(10) Uani 1 1 d . . .
H8 H -0.1257 -0.0935 0.1281 0.036 Uiso 1 1 calc R . .
C9 C 0.0231(4) 0.0163(4) 0.2456(3) 0.0268(9) Uani 1 1 d . . .
C10 C 0.0226(4) -0.0408(4) 0.3074(3) 0.0270(9) Uani 1 1 d . . .
H10 H -0.0330 -0.1104 0.2861 0.032 Uiso 1 1 calc R . .
C11 C 0.0465(4) -0.1332(4) 0.4414(4) 0.0365(11) Uani 1 1 d . . .
H11A H -0.0335 -0.1401 0.4214 0.055 Uiso 1 1 calc R . .
H11B H 0.0664 -0.1445 0.4995 0.055 Uiso 1 1 calc R . .
H11C H 0.0569 -0.1876 0.3884 0.055 Uiso 1 1 calc R . .
C12 C 0.2226(4) 0.0450(4) 0.5466(3) 0.0254(9) Uani 1 1 d . . .
C13 C 0.3853(4) 0.2094(3) 0.6272(3) 0.0257(9) Uani 1 1 d . . .
C14 C 0.4550(4) 0.3141(4) 0.6313(3) 0.0320(10) Uani 1 1 d . . .
H14A H 0.4384 0.3737 0.6727 0.048 Uiso 1 1 calc R . .
H14B H 0.4352 0.3079 0.5653 0.048 Uiso 1 1 calc R . .
H14C H 0.5367 0.3285 0.6584 0.048 Uiso 1 1 calc R . .
C15 C 0.3564(4) 0.0963(4) 0.7047(3) 0.0272(10) Uani 1 1 d . . .
C16 C 0.2550(4) 0.0209(4) 0.6247(3) 0.0299(10) Uani 1 1 d . . .
H16 H 0.2104 -0.0435 0.6236 0.036 Uiso 1 1 calc R . .
C17 C 0.3350(5) -0.0010(5) 0.8096(4) 0.0477(14) Uani 1 1 d . . .
H17A H 0.3745 -0.0507 0.8094 0.072 Uiso 1 1 calc R . .
H17B H 0.2572 -0.0417 0.7604 0.072 Uiso 1 1 calc R . .
H17C H 0.3314 0.0343 0.8740 0.072 Uiso 1 1 calc R . .
C18 C 0.5587(4) 0.1628(4) 0.9362(3) 0.0338(11) Uani 1 1 d . . .
H18 H 0.5294 0.1097 0.9557 0.041 Uiso 1 1 calc R . .
C19 C 0.6701(4) 0.2547(4) 0.9954(3) 0.0295(10) Uani 1 1 d . . .
C20 C 0.7419(4) 0.2674(4) 1.0848(3) 0.0378(11) Uani 1 1 d . . .
H20 H 0.7196 0.2170 1.1089 0.045 Uiso 1 1 calc R . .
C21 C 0.8474(4) 0.3569(4) 1.1374(3) 0.0397(12) Uani 1 1 d . . .
H21 H 0.8972 0.3671 1.1973 0.048 Uiso 1 1 calc R . .
C22 C 0.8784(4) 0.4310(4) 1.1004(3) 0.0346(11) Uani 1 1 d . . .
H22 H 0.9493 0.4913 1.1351 0.041 Uiso 1 1 calc R . .
C23 C 0.8027(4) 0.4149(4) 1.0106(3) 0.0284(10) Uani 1 1 d . . .
C24 C 0.8329(4) 0.4921(4) 0.9662(3) 0.0323(10) Uani 1 1 d . . .
H24A H 0.8350 0.4519 0.9013 0.039 Uiso 1 1 calc R . .
H24B H 0.7743 0.5239 0.9582 0.039 Uiso 1 1 calc R . .
C25 C 0.9681(4) 0.6756(4) 1.0284(3) 0.0334(11) Uani 1 1 d . . .
C26 C 1.0813(4) 0.7571(4) 1.1052(3) 0.0347(11) Uani 1 1 d . . .
H26 H 1.1161 0.7416 1.1555 0.042 Uiso 1 1 calc R . .
C27 C 1.1356(5) 0.8502(4) 1.1065(4) 0.0412(12) Uani 1 1 d . . .
H27A H 1.1026 0.8676 1.0570 0.049 Uiso 1 1 calc R . .
H27B H 1.2074 0.8991 1.1570 0.049 Uiso 1 1 calc R . .
C28 C 0.4596(4) 0.1779(4) 0.3885(4) 0.0385(12) Uani 1 1 d . . .
C29 C 0.5751(6) 0.1871(6) 0.3846(5) 0.0638(16) Uani 1 1 d U . .
H29A H 0.5811 0.1996 0.3289 0.096 Uiso 1 1 calc R . .
H29B H 0.5860 0.1198 0.3773 0.096 Uiso 1 1 calc R . .
H29C H 0.6340 0.2478 0.4450 0.096 Uiso 1 1 calc R . .
C32 C 0.5522(4) 0.5121(4) 0.8868(3) 0.0389(12) Uani 1 1 d . . .
C33 C 0.5393(6) 0.6174(5) 0.9193(5) 0.0588(16) Uani 1 1 d . . .
H33A H 0.5950 0.6671 0.9078 0.088 Uiso 1 1 calc R . .
H33B H 0.5525 0.6479 0.9890 0.088 Uiso 1 1 calc R . .
H33C H 0.4617 0.6071 0.8826 0.088 Uiso 1 1 calc R . .
N1 N 0.1158(3) 0.1142(3) 0.2852(3) 0.0263(8) Uani 1 1 d . . .
N2 N 0.1054(3) 0.0131(3) 0.3936(3) 0.0267(8) Uani 1 1 d . . .
N3 N 0.1217(3) -0.0234(3) 0.4639(3) 0.0278(8) Uani 1 1 d . . .
N4 N 0.2872(3) 0.1386(3) 0.5470(2) 0.0255(8) Uani 1 1 d . . .
N5 N 0.4227(3) 0.1908(3) 0.7057(2) 0.0260(8) Uani 1 1 d . . .
N6 N 0.3982(3) 0.0820(3) 0.7866(3) 0.0299(8) Uani 1 1 d . . .
N7 N 0.5037(3) 0.1610(3) 0.8542(3) 0.0282(8) Uani 1 1 d . . .
N8 N 0.7003(3) 0.3286(3) 0.9591(3) 0.0276(8) Uani 1 1 d . . .
N9 N 0.3719(3) 0.1738(3) 0.3941(3) 0.0293(8) Uani 1 1 d . . .
N11 N 0.5637(3) 0.4303(3) 0.8608(3) 0.0383(10) Uani 1 1 d . . .
O3 O 0.9448(3) 0.5778(3) 1.0314(2) 0.0303(7) Uani 1 1 d . . .
O4 O 0.9027(3) 0.6888(3) 0.9682(3) 0.0569(11) Uani 1 1 d . . .
O11 O 0.7540(3) 0.1348(3) 0.6499(3) 0.0465(9) Uani 1 1 d . . .
O12 O 0.5876(3) 0.0644(3) 0.6828(3) 0.0402(8) Uani 1 1 d . . .
O13 O 0.5756(3) 0.1432(3) 0.5725(2) 0.0448(9) Uani 1 1 d . . .
O14 O 0.6824(3) 0.2565(3) 0.7448(2) 0.0304(7) Uani 1 1 d . . .
O31 O -0.6037(14) 0.0309(10) 0.0403(8) 0.260(8) Uani 1 1 d . A .
O32 O -0.6754(7) 0.1455(5) 0.0345(7) 0.070(3) Uani 0.626(13) 1 d P A 1
O33 O -0.6812(12) 0.0793(10) 0.1513(10) 0.119(5) Uani 0.626(13) 1 d P A 1
O34 O -0.4992(6) 0.1805(12) 0.1391(11) 0.106(5) Uani 0.626(13) 1 d P A 1
O34A O -0.5406(12) 0.2290(9) 0.1970(8) 0.054(4) Uani 0.374(13) 1 d P A 2
O33A O -0.5989(12) 0.0576(9) 0.1804(7) 0.052(4) Uani 0.374(13) 1 d P A 2
O32A O -0.6956(9) 0.1469(10) 0.1075(14) 0.073(6) Uani 0.374(13) 1 d P A 2
Cl1 Cl 0.64896(9) 0.14668(9) 0.65985(8) 0.0302(3) Uani 1 1 d . . .
Cl3 Cl -0.61195(12) 0.11459(11) 0.10846(10) 0.0456(3) Uani 1 1 d . . .
Cu1 Cu 0.22281(4) 0.15349(4) 0.42245(4) 0.02512(16) Uani 1 1 d . . .
Cu2 Cu 0.57025(4) 0.28319(4) 0.82812(4) 0.02668(16) Uani 1 1 d . . .
N10 N 0.2106(5) 0.3016(4) 0.4958(3) 0.0631(16) Uani 1 1 d . . .
C30 C 0.1991(9) 0.3771(7) 0.5427(5) 0.117(4) Uani 1 1 d . . .
C31 C 0.1840(13) 0.4774(12) 0.6052(11) 0.175(5) Uani 1 1 d U . .
H31A H 0.1714 0.4715 0.6618 0.263 Uiso 1 1 calc R . .
H31B H 0.1179 0.4846 0.5669 0.263 Uiso 1 1 calc R . .
H31C H 0.2530 0.5413 0.6274 0.263 Uiso 1 1 calc R . .
O2 O 0.1848(3) 0.3609(3) 0.2783(4) 0.0653(12) Uani 1 1 d . . .
C4 C 0.2263(4) 0.2778(4) 0.2750(4) 0.0444(13) Uani 1 1 d . B .
O1 O 0.3310(6) 0.4593(6) 0.2594(5) 0.071(2) Uani 0.638(9) 1 d P B 3
C3 C 0.2495(9) 0.4553(7) 0.2799(7) 0.045(2) Uani 0.638(9) 1 d P B 3
C2 C 0.2017(12) 0.5428(11) 0.3058(10) 0.059(4) Uani 0.638(9) 1 d P B 3
H2 H 0.2256 0.5982 0.2874 0.071 Uiso 0.638(9) 1 calc PR B 3
C1 C 0.1302(11) 0.5491(11) 0.3515(9) 0.072(3) Uani 0.638(9) 1 d P B 3
H1A H 0.1040 0.4954 0.3713 0.086 Uiso 0.638(9) 1 calc PR B 3
H1B H 0.1045 0.6073 0.3649 0.086 Uiso 0.638(9) 1 calc PR B 3
O1A O 0.2521(9) 0.4882(9) 0.4160(8) 0.054(4) Uani 0.362(9) 1 d P B 4
C3A C 0.2041(11) 0.4533(10) 0.3225(10) 0.027(3) Uani 0.362(9) 1 d P B 4
C1A C 0.1438(15) 0.6052(14) 0.3339(15) 0.048(4) Uani 0.362(9) 1 d P B 4
H1A1 H 0.1812 0.6389 0.4027 0.058 Uiso 0.362(9) 1 calc PR B 4
H1A2 H 0.1053 0.6394 0.3040 0.058 Uiso 0.362(9) 1 calc PR B 4
C2A C 0.1454(19) 0.508(2) 0.2781(19) 0.055(6) Uani 0.362(9) 1 d P B 4
H2A H 0.1078 0.4743 0.2093 0.066 Uiso 0.362(9) 1 calc PR B 4
Cl2 Cl -0.10311(11) 0.27501(10) 0.37028(10) 0.0418(3) Uani 1 1 d . . .
O22 O -0.2040(7) 0.2614(5) 0.2929(4) 0.129(3) Uani 1 1 d . C .
O21 O -0.0146(5) 0.3598(6) 0.3728(7) 0.098(3) Uani 0.743(8) 1 d P C 5
O23 O -0.1275(8) 0.3035(8) 0.4548(6) 0.094(2) Uani 0.743(8) 1 d PU C 5
O24 O -0.0705(4) 0.1806(4) 0.3537(4) 0.0429(15) Uani 0.743(8) 1 d P C 5
O24A O -0.107(2) 0.234(2) 0.2715(18) 0.101(7) Uani 0.257(8) 1 d PU C 6
O21A O -0.0003(9) 0.3804(8) 0.4545(8) 0.017(3) Uani 0.257(8) 1 d PU C 6
O23A O -0.1866(10) 0.2466(10) 0.4185(8) 0.022(3) Uani 0.257(8) 1 d PU C 6
Cl4 Cl 0.23886(11) 0.32948(10) 0.81191(9) 0.0436(3) Uani 1 1 d . . .
O41 O 0.1185(4) 0.3101(4) 0.7989(4) 0.0773(15) Uani 1 1 d . D .
O42 O 0.2699(5) 0.2428(4) 0.8299(4) 0.0618(18) Uani 0.865(9) 1 d P D 7
O43 O 0.2568(4) 0.3258(5) 0.7250(3) 0.0604(19) Uani 0.865(9) 1 d P D 7
O44 O 0.3133(5) 0.4330(5) 0.8959(4) 0.0561(16) Uani 0.865(9) 1 d P D 7
O43A O 0.219(2) 0.236(2) 0.7529(19) 0.036(8) Uani 0.135(9) 1 d PU D 8
O44A O 0.275(2) 0.413(3) 0.762(2) 0.044(8) Uani 0.135(9) 1 d PU D 8
O42A O 0.276(3) 0.397(3) 0.902(3) 0.041(9) Uani 0.135(9) 1 d PU D 8

loop_
_atom_site_aniso_label
_atom_site_aniso_U_11
_atom_site_aniso_U_22
_atom_site_aniso_U_33
_atom_site_aniso_U_23
_atom_site_aniso_U_13
_atom_site_aniso_U_12
C5 0.025(2) 0.026(2) 0.034(2) 0.011(2) 0.0074(19) 0.0112(19)
C6 0.036(3) 0.039(3) 0.035(3) 0.019(2) 0.009(2) 0.016(2)
C7 0.030(3) 0.044(3) 0.029(2) 0.014(2) 0.004(2) 0.013(2)
C8 0.025(2) 0.028(2) 0.030(2) 0.009(2) 0.0047(19) 0.0088(19)
C9 0.024(2) 0.026(2) 0.025(2) 0.0055(19) 0.0064(18) 0.0141(19)
C10 0.024(2) 0.024(2) 0.029(2) 0.0064(19) 0.0102(19) 0.0102(19)
C11 0.027(2) 0.043(3) 0.037(3) 0.022(2) 0.007(2) 0.009(2)
C12 0.023(2) 0.031(2) 0.027(2) 0.0105(19) 0.0125(18) 0.0162(19)
C13 0.027(2) 0.029(2) 0.023(2) 0.0079(19) 0.0079(18) 0.019(2)
C14 0.036(3) 0.025(2) 0.024(2) 0.0070(19) -0.0025(19) 0.013(2)
C15 0.028(2) 0.036(3) 0.026(2) 0.013(2) 0.0152(19) 0.022(2)
C16 0.026(2) 0.038(3) 0.031(2) 0.017(2) 0.0129(19) 0.017(2)
C17 0.040(3) 0.070(4) 0.043(3) 0.039(3) 0.018(2) 0.014(3)
C18 0.041(3) 0.045(3) 0.030(2) 0.022(2) 0.018(2) 0.027(2)
C19 0.031(2) 0.040(3) 0.022(2) 0.014(2) 0.0108(19) 0.021(2)
C20 0.048(3) 0.046(3) 0.028(2) 0.023(2) 0.012(2) 0.022(3)
C21 0.043(3) 0.051(3) 0.026(2) 0.019(2) 0.007(2) 0.021(3)
C22 0.041(3) 0.042(3) 0.025(2) 0.016(2) 0.013(2) 0.022(2)
C23 0.029(2) 0.039(3) 0.024(2) 0.013(2) 0.0143(19) 0.022(2)
C24 0.028(2) 0.043(3) 0.028(2) 0.016(2) 0.0089(19) 0.018(2)
C25 0.036(3) 0.046(3) 0.033(2) 0.023(2) 0.019(2) 0.025(2)
C26 0.037(3) 0.042(3) 0.029(2) 0.016(2) 0.009(2) 0.025(2)
C27 0.040(3) 0.046(3) 0.043(3) 0.022(3) 0.011(2) 0.024(3)
C28 0.036(3) 0.043(3) 0.042(3) 0.030(2) 0.009(2) 0.011(2)
C29 0.0623(19) 0.0660(19) 0.0643(19) 0.0317(12) 0.0231(11) 0.0233(11)
C32 0.038(3) 0.039(3) 0.029(2) 0.009(2) 0.000(2) 0.019(2)
C33 0.075(4) 0.038(3) 0.059(4) 0.014(3) 0.017(3) 0.034(3)
N1 0.0247(19) 0.0241(19) 0.0261(18) 0.0068(16) 0.0069(15) 0.0127(16)
N2 0.0269(19) 0.031(2) 0.0241(18) 0.0098(16) 0.0092(16) 0.0192(17)
N3 0.0224(19) 0.031(2) 0.0291(19) 0.0122(17) 0.0075(16) 0.0132(16)
N4 0.0243(18) 0.030(2) 0.0230(18) 0.0087(16) 0.0079(15) 0.0181(16)
N5 0.0295(19) 0.032(2) 0.0213(17) 0.0105(16) 0.0094(15) 0.0209(17)
N6 0.030(2) 0.041(2) 0.0271(19) 0.0192(18) 0.0113(17) 0.0182(18)
N7 0.0257(19) 0.039(2) 0.0238(18) 0.0129(17) 0.0093(16) 0.0196(18)
N8 0.033(2) 0.040(2) 0.0230(18) 0.0175(17) 0.0153(16) 0.0259(19)
N9 0.026(2) 0.028(2) 0.033(2) 0.0167(17) 0.0072(17) 0.0100(17)
N11 0.040(2) 0.036(2) 0.027(2) 0.0047(18) -0.0011(17) 0.024(2)
O3 0.0327(17) 0.0327(18) 0.0277(16) 0.0129(14) 0.0088(13) 0.0190(14)
O4 0.036(2) 0.073(3) 0.072(3) 0.056(2) 0.0062(19) 0.0138(19)
O11 0.043(2) 0.058(2) 0.042(2) 0.0143(18) 0.0236(17) 0.0289(18)
O12 0.052(2) 0.0356(19) 0.049(2) 0.0249(17) 0.0280(17) 0.0248(17)
O13 0.060(2) 0.049(2) 0.0251(17) 0.0149(16) 0.0085(16) 0.0297(19)
O14 0.0318(17) 0.0338(18) 0.0257(15) 0.0097(14) 0.0126(13) 0.0169(14)
O31 0.60(2) 0.283(12) 0.247(10) 0.221(10) 0.341(14) 0.383(16)
O32 0.061(5) 0.039(4) 0.071(6) 0.028(4) -0.027(4) 0.005(3)
O33 0.136(10) 0.145(10) 0.166(11) 0.115(9) 0.120(9) 0.061(8)
O34 0.030(4) 0.178(12) 0.164(11) 0.144(11) 0.028(5) 0.030(5)
O34A 0.050(8) 0.046(7) 0.044(6) 0.027(5) -0.007(5) -0.001(5)
O33A 0.062(8) 0.054(7) 0.034(5) 0.028(5) 0.019(5) 0.000(6)
O32A 0.034(6) 0.055(8) 0.113(14) 0.017(8) 0.026(7) 0.023(6)
Cl1 0.0359(6) 0.0339(6) 0.0266(5) 0.0132(5) 0.0134(5) 0.0211(5)
Cl3 0.0483(8) 0.0497(8) 0.0489(7) 0.0239(6) 0.0299(6) 0.0207(6)
Cu1 0.0233(3) 0.0250(3) 0.0227(3) 0.0072(2) 0.0038(2) 0.0125(2)
Cu2 0.0296(3) 0.0335(3) 0.0212(3) 0.0124(2) 0.0078(2) 0.0199(3)
N10 0.092(4) 0.048(3) 0.029(2) 0.000(2) -0.011(2) 0.054(3)
C30 0.208(10) 0.099(6) 0.028(3) 0.002(4) -0.011(4) 0.127(7)
C31 0.176(5) 0.175(5) 0.175(5) 0.079(3) 0.063(2) 0.069(2)
O2 0.045(2) 0.042(3) 0.097(3) 0.036(3) 0.005(2) 0.012(2)
C4 0.037(3) 0.028(3) 0.063(3) 0.022(3) 0.008(3) 0.013(2)
O1 0.050(4) 0.072(5) 0.067(5) 0.033(4) 0.014(4) -0.009(4)
C3 0.043(5) 0.038(5) 0.043(5) 0.019(4) 0.008(5) 0.002(4)
C2 0.054(8) 0.041(8) 0.068(8) 0.037(6) 0.002(7) -0.002(6)
C1 0.077(8) 0.043(7) 0.059(8) 0.002(6) 0.019(6) 0.006(6)
O1A 0.054(7) 0.053(7) 0.042(6) 0.015(5) 0.006(5) 0.020(5)
C3A 0.026(7) 0.020(7) 0.026(7) 0.007(6) 0.006(6) 0.003(5)
C1A 0.050(10) 0.033(10) 0.081(12) 0.034(9) 0.041(9) 0.018(8)
C2A 0.034(12) 0.057(15) 0.068(15) 0.044(13) 0.008(11) -0.007(10)
Cl2 0.0498(7) 0.0305(7) 0.0534(8) 0.0189(6) 0.0331(6) 0.0153(6)
O22 0.202(7) 0.100(5) 0.079(4) 0.057(4) 0.004(4) 0.068(5)
O21 0.054(4) 0.067(5) 0.166(9) 0.080(5) 0.001(4) 0.006(3)
O23 0.094(3) 0.095(3) 0.093(3) 0.0426(14) 0.0352(13) 0.0371(13)
O24 0.075(4) 0.026(2) 0.061(3) 0.026(2) 0.053(3) 0.035(2)
O24A 0.101(7) 0.101(7) 0.101(7) 0.046(4) 0.038(3) 0.038(3)
O21A 0.017(3) 0.017(3) 0.017(3) 0.0074(16) 0.0071(14) 0.0059(15)
O23A 0.021(3) 0.022(3) 0.022(3) 0.0099(16) 0.0089(15) 0.0066(15)
Cl4 0.0479(7) 0.0367(7) 0.0329(6) 0.0023(5) 0.0235(6) 0.0084(6)
O41 0.054(3) 0.056(3) 0.086(3) -0.008(2) 0.050(2) 0.004(2)
O42 0.105(4) 0.052(3) 0.076(4) 0.043(3) 0.065(3) 0.053(3)
O43 0.062(3) 0.116(5) 0.037(2) 0.043(3) 0.034(2) 0.059(3)
O44 0.051(3) 0.044(3) 0.045(3) -0.003(3) 0.005(3) 0.022(3)
O43A 0.036(8) 0.036(8) 0.036(8) 0.016(4) 0.013(3) 0.014(3)
O44A 0.044(8) 0.044(8) 0.044(8) 0.020(4) 0.016(3) 0.017(3)
O42A 0.041(9) 0.041(9) 0.041(9) 0.019(4) 0.015(4) 0.016(4)

loop_
_atom_type_symbol
_atom_type_description
_atom_type_scat_dispersion_real
_atom_type_scat_dispersion_imag
_atom_type_scat_source
C C 0.0033 0.0016 'International Tables Vol C Tables 4.2.6.8 and 6.1.1.4'
H H 0.0000 0.0000 'International Tables Vol C Tables 4.2.6.8 and 6.1.1.4'
N N 0.0061 0.0033 'International Tables Vol C Tables 4.2.6.8 and 6.1.1.4'
O O 0.0106 0.0060 'International Tables Vol C Tables 4.2.6.8 and 6.1.1.4'
Cl Cl 0.1484 0.1585 'International Tables Vol C Tables 4.2.6.8 and 6.1.1.4'
Cu Cu 0.3201 1.2651 'International Tables Vol C Tables 4.2.6.8 and 6.1.1.4'

loop_
_geom_angle_atom_site_label_1
_geom_angle_atom_site_label_2
_geom_angle_atom_site_label_3
_geom_angle
N1 C5 C6 120.7(4)
N1 C5 C4 118.6(4)
C6 C5 C4 120.7(4)
C7 C6 C5 120.4(4)
C7 C6 H6 119.8
C5 C6 H6 119.8
C6 C7 C8 119.3(4)
C6 C7 H7 120.3
C8 C7 H7 120.3
C9 C8 C7 118.2(4)
C9 C8 H8 120.9
C7 C8 H8 120.9
N1 C9 C8 122.7(4)
N1 C9 C10 115.2(4)
C8 C9 C10 122.1(4)
N2 C10 C9 114.5(4)
N2 C10 H10 122.8
C9 C10 H10 122.8
N3 C11 H11A 109.5
N3 C11 H11B 109.5
H11A C11 H11B 109.5
N3 C11 H11C 109.5
H11A C11 H11C 109.5
H11B C11 H11C 109.5
N4 C12 C16 121.9(4)
N4 C12 N3 115.9(4)
C16 C12 N3 122.1(4)
N5 C13 N4 123.0(4)
N5 C13 C14 117.6(4)
N4 C13 C14 119.3(4)
C13 C14 H14A 109.5
C13 C14 H14B 109.5
H14A C14 H14B 109.5
C13 C14 H14C 109.5
H14A C14 H14C 109.5
H14B C14 H14C 109.5
N6 C15 N5 115.7(4)
N6 C15 C16 123.0(4)
N5 C15 C16 121.3(4)
C12 C16 C15 117.3(4)
C12 C16 H16 121.4
C15 C16 H16 121.4
N6 C17 H17A 109.5
N6 C17 H17B 109.5
H17A C17 H17B 109.5
N6 C17 H17C 109.5
H17A C17 H17C 109.5
H17B C17 H17C 109.5
N7 C18 C19 114.1(4)
N7 C18 H18 122.9
C19 C18 H18 122.9
N8 C19 C20 121.9(4)
N8 C19 C18 116.6(4)
C20 C19 C18 121.6(4)
C21 C20 C19 118.5(5)
C21 C20 H20 120.8
C19 C20 H20 120.8
C22 C21 C20 119.7(4)
C22 C21 H21 120.1
C20 C21 H21 120.1
C21 C22 C23 119.5(5)
C21 C22 H22 120.3
C23 C22 H22 120.3
N8 C23 C22 121.3(4)
N8 C23 C24 117.0(4)
C22 C23 C24 121.7(4)
O3 C24 C23 108.6(3)
O3 C24 H24A 110.0
C23 C24 H24A 110.0
O3 C24 H24B 110.0
C23 C24 H24B 110.0
H24A C24 H24B 108.4
O4 C25 O3 122.2(5)
O4 C25 C26 127.1(5)
O3 C25 C26 110.7(4)
C27 C26 C25 123.3(4)
C27 C26 H26 118.3
C25 C26 H26 118.3
C26 C27 H27A 120.0
C26 C27 H27B 120.0
H27A C27 H27B 120.0
N9 C28 C29 177.9(6)
C28 C29 H29A 109.5
C28 C29 H29B 109.5
H29A C29 H29B 109.5
C28 C29 H29C 109.5
H29A C29 H29C 109.5
H29B C29 H29C 109.5
N11 C32 C33 178.9(6)
C32 C33 H33A 109.5
C32 C33 H33B 109.5
H33A C33 H33B 109.5
C32 C33 H33C 109.5
H33A C33 H33C 109.5
H33B C33 H33C 109.5
C5 N1 C9 118.6(4)
C5 N1 Cu1 129.3(3)
C9 N1 Cu1 112.0(3)
C10 N2 N3 124.8(4)
C10 N2 Cu1 117.5(3)
N3 N2 Cu1 117.6(3)
N2 N3 C12 113.7(4)
N2 N3 C11 119.8(4)
C12 N3 C11 125.8(4)
C13 N4 C12 118.2(4)
C13 N4 Cu1 127.4(3)
C12 N4 Cu1 114.4(3)
C13 N5 C15 118.2(4)
C13 N5 Cu2 128.4(3)
C15 N5 Cu2 113.4(3)
N7 N6 C15 114.4(4)
N7 N6 C17 119.9(4)
C15 N6 C17 125.5(4)
C18 N7 N6 124.4(4)
C18 N7 Cu2 118.2(3)
N6 N7 Cu2 117.3(3)
C23 N8 C19 119.1(4)
C23 N8 Cu2 130.9(3)
C19 N8 Cu2 110.0(3)
C28 N9 Cu1 168.8(4)
C32 N11 Cu2 171.2(5)
C25 O3 C24 117.5(3)
Cl1 O14 Cu2 120.06(18)
O11 Cl1 O13 111.4(2)
O11 Cl1 O12 111.0(2)
O13 Cl1 O12 110.8(2)
O11 Cl1 O14 107.5(2)
O13 Cl1 O14 108.32(19)
O12 Cl1 O14 107.66(19)
O32A Cl3 O31 130.0(10)
O32A Cl3 O33 64.4(9)
O31 Cl3 O33 110.5(8)
O32A Cl3 O34 125.2(8)
O31 Cl3 O34 93.9(10)
O33 Cl3 O34 135.8(9)
O32A Cl3 O32 51.2(8)
O31 Cl3 O32 93.9(6)
O33 Cl3 O32 110.5(7)
O34 Cl3 O32 103.5(5)
O32A Cl3 O34A 83.8(9)
O31 Cl3 O34A 143.4(10)
O33 Cl3 O34A 95.7(8)
O34 Cl3 O34A 50.1(6)
O32 Cl3 O34A 100.4(5)
O32A Cl3 O33A 110.4(10)
O31 Cl3 O33A 89.1(6)
O33 Cl3 O33A 47.2(6)
O34 Cl3 O33A 99.5(6)
O32 Cl3 O33A 156.4(6)
O34A Cl3 O33A 90.7(5)
N2 Cu1 N1 80.64(15)
N2 Cu1 N4 78.43(15)
N1 Cu1 N4 159.05(15)
N2 Cu1 N9 126.50(14)
N1 Cu1 N9 96.83(14)
N4 Cu1 N9 94.71(14)
N2 Cu1 N10 121.8(2)
N1 Cu1 N10 97.15(15)
N4 Cu1 N10 94.77(16)
N9 Cu1 N10 111.6(2)
N7 Cu2 N11 135.84(17)
N7 Cu2 N5 79.17(15)
N11 Cu2 N5 99.42(14)
N7 Cu2 N8 80.88(15)
N11 Cu2 N8 96.72(15)
N5 Cu2 N8 159.87(15)
N7 Cu2 O14 114.00(13)
N11 Cu2 O14 110.15(15)
N5 Cu2 O14 93.33(13)
N8 Cu2 O14 92.33(13)
C30 N10 Cu1 171.6(7)
N10 C30 C31 179.8(10)
C30 C31 H31A 109.5
C30 C31 H31B 109.5
H31A C31 H31B 109.5
C30 C31 H31C 109.5
H31A C31 H31C 109.5
H31B C31 H31C 109.5
C3A O2 C3 45.0(7)
C3A O2 C4 143.9(7)
C3 O2 C4 122.2(6)
O2 C4 C5 107.6(4)
O1 C3 O2 119.4(9)
O1 C3 C2 126.9(10)
O2 C3 C2 113.7(10)
C1 C2 C3 125.7(13)
C1 C2 H2 117.1
C3 C2 H2 117.1
C2 C1 H1A 120.0
C2 C1 H1B 120.0
H1A C1 H1B 120.0
O2 C3A O1A 112.1(12)
O2 C3A C2A 120.4(15)
O1A C3A C2A 124.5(16)
C2A C1A H1A1 120.0
C2A C1A H1A2 120.0
H1A1 C1A H1A2 120.0
C1A C2A C3A 121(2)
C1A C2A H2A 119.5
C3A C2A H2A 119.5
O23 Cl2 O21 113.9(6)
O23 Cl2 O24A 166.2(11)
O21 Cl2 O24A 76.4(11)
O23 Cl2 O24 108.4(4)
O21 Cl2 O24 109.4(4)
O24A Cl2 O24 74.7(11)
O23 Cl2 O22 106.4(5)
O21 Cl2 O22 101.8(4)
O24A Cl2 O22 61.3(10)
O24 Cl2 O22 117.0(3)
O23 Cl2 O23A 33.3(5)
O21 Cl2 O23A 145.5(6)
O24A Cl2 O23A 134.2(11)
O24 Cl2 O23A 96.3(5)
O22 Cl2 O23A 85.7(5)
O23 Cl2 O21A 71.4(5)
O21 Cl2 O21A 45.6(5)
O24A Cl2 O21A 120.8(11)
O24 Cl2 O21A 109.5(4)
O22 Cl2 O21A 130.9(5)
O23A Cl2 O21A 104.7(6)
Cl2 O22 O24A 58.0(10)
Cl2 O24A O22 60.7(11)
O43A Cl4 O42A 145(2)
O43A Cl4 O43 68.5(12)
O42A Cl4 O43 138.1(16)
O43A Cl4 O44 152.3(12)
O42A Cl4 O44 27.3(14)
O43 Cl4 O44 110.9(4)
O43A Cl4 O41 94.8(11)
O42A Cl4 O41 93.7(17)
O43 Cl4 O41 109.9(3)
O44 Cl4 O41 110.5(3)
O43A Cl4 O42 50.7(12)
O42A Cl4 O42 95.0(17)
O43 Cl4 O42 107.9(3)
O44 Cl4 O42 107.6(3)
O41 Cl4 O42 110.0(3)
O43A Cl4 O44A 108.6(16)
O42A Cl4 O44A 101.4(18)
O43 Cl4 O44A 40.1(10)
O44 Cl4 O44A 76.3(11)
O41 Cl4 O44A 105.3(10)
O42 Cl4 O44A 139.8(11)

loop_
_geom_bond_atom_site_label_1
_geom_bond_atom_site_label_2
_geom_bond_distance
C5 N1 1.343(6)
C5 C6 1.402(6)
C5 C4 1.508(7)
C6 C7 1.365(7)
C6 H6 0.9300
C7 C8 1.391(7)
C7 H7 0.9300
C8 C9 1.383(6)
C8 H8 0.9300
C9 N1 1.367(6)
C9 C10 1.460(6)
C10 N2 1.287(6)
C10 H10 0.9300
C11 N3 1.453(6)
C11 H11A 0.9600
C11 H11B 0.9600
C11 H11C 0.9600
C12 N4 1.359(6)
C12 C16 1.375(6)
C12 N3 1.379(6)
C13 N5 1.343(5)
C13 N4 1.349(5)
C13 C14 1.481(6)
C14 H14A 0.9600
C14 H14B 0.9600
C14 H14C 0.9600
C15 N6 1.366(5)
C15 N5 1.372(6)
C15 C16 1.381(6)
C16 H16 0.9300
C17 N6 1.448(6)
C17 H17A 0.9600
C17 H17B 0.9600
C17 H17C 0.9600
C18 N7 1.287(6)
C18 C19 1.449(7)
C18 H18 0.9300
C19 N8 1.369(6)
C19 C20 1.389(6)
C20 C21 1.383(7)
C20 H20 0.9300
C21 C22 1.382(7)
C21 H21 0.9300
C22 C23 1.395(6)
C22 H22 0.9300
C23 N8 1.340(6)
C23 C24 1.504(6)
C24 O3 1.432(5)
C24 H24A 0.9700
C24 H24B 0.9700
C25 O4 1.200(5)
C25 O3 1.351(6)
C25 C26 1.466(7)
C26 C27 1.305(7)
C26 H26 0.9300
C27 H27A 0.9300
C27 H27B 0.9300
C28 N9 1.131(6)
C28 C29 1.461(8)
C29 H29A 0.9600
C29 H29B 0.9600
C29 H29C 0.9600
C32 N11 1.131(6)
C32 C33 1.446(7)
C33 H33A 0.9600
C33 H33B 0.9600
C33 H33C 0.9600
N1 Cu1 2.020(3)
N2 N3 1.362(5)
N2 Cu1 1.963(4)
N4 Cu1 2.023(3)
N5 Cu2 2.019(4)
N6 N7 1.361(5)
N7 Cu2 1.940(4)
N8 Cu2 2.048(4)
N9 Cu1 2.024(4)
N11 Cu2 1.970(4)
O11 Cl1 1.428(3)
O12 Cl1 1.431(3)
O13 Cl1 1.429(3)
O14 Cl1 1.485(3)
O14 Cu2 2.159(3)
O31 Cl3 1.312(7)
O32 Cl3 1.505(6)
O33 Cl3 1.329(8)
O34 Cl3 1.348(7)
O34A Cl3 1.530(11)
O33A Cl3 1.599(10)
O32A Cl3 1.260(10)
Cu1 N10 2.041(4)
N10 C30 1.115(7)
C30 C31 1.480(15)
C31 H31A 0.9600
C31 H31B 0.9600
C31 H31C 0.9600
O2 C3A 1.149(12)
O2 C3 1.360(10)
O2 C4 1.388(6)
O1 C3 1.151(13)
C3 C2 1.477(17)
C2 C1 1.283(19)
C2 H2 0.9300
C1 H1A 0.9300
C1 H1B 0.9300
O1A C3A 1.274(16)
C3A C2A 1.43(3)
C1A C2A 1.34(3)
C1A H1A1 0.9300
C1A H1A2 0.9300
C2A H2A 0.9300
Cl2 O23 1.361(8)
Cl2 O21 1.397(6)
Cl2 O24A 1.41(2)
Cl2 O24 1.444(4)
Cl2 O22 1.451(6)
Cl2 O23A 1.494(11)
Cl2 O21A 1.546(10)
O22 O24A 1.46(2)
Cl4 O43A 1.21(2)
Cl4 O42A 1.25(4)
Cl4 O43 1.406(4)
Cl4 O44 1.425(5)
Cl4 O41 1.437(4)
Cl4 O42 1.470(4)
Cl4 O44A 1.66(3)
